data_2228442
loop_
_publ_author_name
'Paton, Andrew S.'
'Morse, Graham E.'
'Maka, Jozef F.'
'Lough, Alan J.'
'Bender, Timothy P.'

_publ_section_title
;
 (Dodecafluorosubphthalocyaninato)(4-methylphenolato)boron(III)
;
_journal_coeditor_code JJ2067
_journal_issue 12
_journal_name_full 'Acta Crystallographica Section E'
_journal_page_first o3059
_journal_paper_doi 10.1107/S1600536810042716
_journal_volume 66
_journal_year 2010
_chemical_formula_iupac 'C31 H7 B F12 N6 O'
_chemical_formula_moiety 'C31 H7 B F12 N6 O'
_chemical_formula_sum 'C31 H7 B F12 N6 O'
_chemical_formula_weight 718.24
_chemical_name_common
;
(Dodecafluorosubphthalocyaninato)(4-methylphenolato)boron(III)
4MePhO-F12BsubPc
;
_chemical_name_systematic
;
(1,2,3,4,8,9,10,11,15,16,17,18-dodecafluoro-7,12:14,19-diimino-
21,5-nitrilo-5H-tribenzo[c,h,m][1,6,11]triazacyclopentadecinato)(4-
methylphenolato)boron(III)
;
_space_group_IT_number 14
_symmetry_cell_setting monoclinic
_symmetry_space_group_name_Hall '-P 2yn'
_symmetry_space_group_name_H-M 'P 1 21/n 1'
_atom_sites_solution_hydrogens geom
_atom_sites_solution_primary direct
_atom_sites_solution_secondary difmap
_audit_creation_method SHELXL-97
_cell_angle_alpha 90.00
_cell_angle_beta 96.663(3)
_cell_angle_gamma 90.00
_cell_formula_units_Z 4
_cell_length_a 14.6522(5)
_cell_length_b 10.5510(6)
_cell_length_c 18.0010(7)
_cell_measurement_reflns_used 16887
_cell_measurement_temperature 150.0(10)
_cell_measurement_theta_max 27.5
_cell_measurement_theta_min 2.6
_cell_volume 2764.1(2)
_computing_cell_refinement 'DENZO-SMN (Otwinowski & Minor, 1997)'
_computing_data_collection 'COLLECT (Nonius, 2002)'
_computing_data_reduction 'DENZO-SMN (Otwinowski & Minor, 1997)'
_computing_molecular_graphics 'PLATON (Spek, 2009) and <i>Mercury</i> (Macrae <i>et al.</i>, 2008)'
_computing_publication_material 'SHELXTL (Sheldrick, 2008)'
_computing_structure_refinement 'SHELXTL (Sheldrick, 2008)'
_computing_structure_solution 'SIR92 (Altomare <i>et al.</i>, 1994)'
_diffrn_ambient_temperature 150.0(10)
_diffrn_detector_area_resol_mean 9
_diffrn_measured_fraction_theta_full 0.990
_diffrn_measured_fraction_theta_max 0.990
_diffrn_measurement_device_type 'Nonius KappaCCD'
_diffrn_measurement_method '\f scans and \w scans with \k offsets'
_diffrn_radiation_monochromator graphite
_diffrn_radiation_source 'fine-focus sealed tube'
_diffrn_radiation_type MoK\a
_diffrn_radiation_wavelength 0.71073
_diffrn_reflns_av_R_equivalents 0.0533
_diffrn_reflns_av_sigmaI/netI 0.0711
_diffrn_reflns_limit_h_max 18
_diffrn_reflns_limit_h_min -18
_diffrn_reflns_limit_k_max 13
_diffrn_reflns_limit_k_min -13
_diffrn_reflns_limit_l_max 23
_diffrn_reflns_limit_l_min -23
_diffrn_reflns_number 16887
_diffrn_reflns_theta_full 27.45
_diffrn_reflns_theta_max 27.45
_diffrn_reflns_theta_min 2.57
_exptl_absorpt_coefficient_mu 0.164
_exptl_absorpt_correction_T_max 0.959
_exptl_absorpt_correction_T_min 0.764
_exptl_absorpt_correction_type multi-scan
_exptl_absorpt_process_details
;
(SORTAV; Blessing, 1995)
;
_exptl_crystal_colour purple
_exptl_crystal_density_diffrn 1.726
_exptl_crystal_density_method 'not measured'
_exptl_crystal_description block
_exptl_crystal_F_000 1424
_exptl_crystal_size_max 0.46
_exptl_crystal_size_mid 0.42
_exptl_crystal_size_min 0.34
_refine_diff_density_max 0.302
_refine_diff_density_min -0.301
_refine_ls_extinction_method none
_refine_ls_goodness_of_fit_ref 1.026
_refine_ls_hydrogen_treatment constr
_refine_ls_matrix_type full
_refine_ls_number_parameters 460
_refine_ls_number_reflns 6256
_refine_ls_number_restraints 0
_refine_ls_restrained_S_all 1.026
_refine_ls_R_factor_all 0.1224
_refine_ls_R_factor_gt 0.0565
_refine_ls_shift/su_max 0.001
_refine_ls_shift/su_mean 0.000
_refine_ls_structure_factor_coef Fsqd
_refine_ls_weighting_details 'calc w=1/[\s^2^(Fo^2^)+(0.0902P)^2^+0.2514P] where P=(Fo^2^+2Fc^2^)/3'
_refine_ls_weighting_scheme calc
_refine_ls_wR_factor_gt 0.1361
_refine_ls_wR_factor_ref 0.1724
_reflns_number_gt 3481
_reflns_number_total 6256
_reflns_threshold_expression I>2\s(I)
_cod_data_source_file jj2067.cif
_cod_data_source_block I
_cod_original_sg_symbol_H-M 'P 21/n'
_cod_database_code 2228442
_cod_database_fobs_code 2228442

loop_
_symmetry_equiv_pos_as_xyz
'x, y, z'
'-x+1/2, y+1/2, -z+1/2'
'-x, -y, -z'
'x-1/2, -y-1/2, z-1/2'

loop_
_atom_site_type_symbol
_atom_site_label
_atom_site_fract_x
_atom_site_fract_y
_atom_site_fract_z
_atom_site_U_iso_or_equiv
_atom_site_adp_type
_atom_site_calc_flag
_atom_site_refinement_flags
_atom_site_occupancy
_atom_site_disorder_assembly
_atom_site_disorder_group
F F1 0.53576(13) 0.27010(17) 0.50181(10) 0.0538(5) Uani d . 1 . .
F F2 0.62959(14) 0.29013(18) 0.63991(10) 0.0619(5) Uani d . 1 . .
F F3 0.81470(14) 0.29484(19) 0.65863(9) 0.0643(6) Uani d . 1 . .
F F4 0.91201(12) 0.28163(17) 0.54072(9) 0.0516(5) Uani d . 1 . .
F F5 1.08623(11) 0.37830(19) 0.33494(9) 0.0536(5) Uani d . 1 . .
F F6 1.17681(11) 0.5008(2) 0.23366(10) 0.0627(6) Uani d . 1 . .
F F7 1.09226(12) 0.56366(19) 0.09845(10) 0.0577(5) Uani d . 1 . .
F F8 0.91311(11) 0.50438(15) 0.05849(8) 0.0425(4) Uani d . 1 . .
F F9 0.57526(10) 0.56024(14) 0.03931(8) 0.0364(4) Uani d . 1 . .
F F10 0.40881(11) 0.66504(17) 0.05162(9) 0.0476(4) Uani d . 1 . .
F F11 0.31482(11) 0.60452(19) 0.16583(11) 0.0588(5) Uani d . 1 . .
F F12 0.38054(11) 0.43226(18) 0.27000(9) 0.0506(5) Uani d . 1 . .
O O1 0.72879(13) 0.09082(16) 0.22748(10) 0.0338(5) Uani d . 1 . .
N N1 0.72624(15) 0.2315(2) 0.33623(12) 0.0306(5) Uani d . 1 . .
N N2 0.88549(16) 0.2812(2) 0.36128(12) 0.0346(6) Uani d . 1 . .
N N3 0.80863(14) 0.2979(2) 0.23845(11) 0.0287(5) Uani d . 1 . .
N N4 0.73305(14) 0.4059(2) 0.13397(11) 0.0297(5) Uani d . 1 . .
N N5 0.64793(14) 0.2999(2) 0.22105(11) 0.0294(5) Uani d . 1 . .
N N6 0.56821(15) 0.2881(2) 0.32889(12) 0.0348(6) Uani d . 1 . .
C C1 0.64781(19) 0.2520(2) 0.36801(15) 0.0319(6) Uani d . 1 . .
C C2 0.67586(19) 0.2593(3) 0.44816(15) 0.0344(7) Uani d . 1 . .
C C3 0.6281(2) 0.2706(3) 0.50962(16) 0.0407(7) Uani d . 1 . .
C C4 0.6750(2) 0.2810(3) 0.57947(16) 0.0470(8) Uani d . 1 . .
C C5 0.7710(3) 0.2829(3) 0.58906(15) 0.0469(8) Uani d . 1 . .
C C6 0.8201(2) 0.2749(3) 0.52897(16) 0.0410(7) Uani d . 1 . .
C C7 0.7738(2) 0.2598(3) 0.45805(15) 0.0353(7) Uani d . 1 . .
C C8 0.80436(19) 0.2517(3) 0.38416(14) 0.0323(6) Uani d . 1 . .
C C9 0.88473(18) 0.3097(3) 0.28843(14) 0.0319(6) Uani d . 1 . .
C C10 0.95087(18) 0.3763(3) 0.24878(15) 0.0341(6) Uani d . 1 . .
C C11 1.04161(19) 0.4099(3) 0.26770(16) 0.0399(7) Uani d . 1 . .
C C12 1.08789(19) 0.4732(3) 0.21697(17) 0.0435(7) Uani d . 1 . .
C C13 1.0438(2) 0.5054(3) 0.14710(16) 0.0414(7) Uani d . 1 . .
C C14 0.95285(19) 0.4748(3) 0.12730(15) 0.0350(6) Uani d . 1 . .
C C15 0.90513(17) 0.4115(2) 0.17733(14) 0.0299(6) Uani d . 1 . .
C C16 0.81024(17) 0.3691(2) 0.17553(14) 0.0298(6) Uani d . 1 . .
C C17 0.65355(17) 0.3781(2) 0.16128(14) 0.0303(6) Uani d . 1 . .
C C18 0.56452(17) 0.4394(2) 0.14843(14) 0.0298(6) Uani d . 1 . .
C C19 0.52869(18) 0.5275(3) 0.09645(14) 0.0317(6) Uani d . 1 . .
C C20 0.44506(18) 0.5812(3) 0.10268(16) 0.0363(7) Uani d . 1 . .
C C21 0.39572(18) 0.5493(3) 0.16124(17) 0.0405(7) Uani d . 1 . .
C C22 0.42956(18) 0.4611(3) 0.21442(16) 0.0386(7) Uani d . 1 . .
C C23 0.51408(18) 0.4049(2) 0.20818(15) 0.0323(6) Uani d . 1 . .
C C24 0.57225(18) 0.3200(3) 0.25680(14) 0.0319(6) Uani d . 1 . .
C C25 0.74723(19) 0.0818(2) 0.15342(15) 0.0330(6) Uani d . 1 . .
C C26 0.8368(2) 0.0748(3) 0.13729(16) 0.0368(7) Uani d . 1 . .
H H26A 0.8855 0.0669 0.1767 0.044 Uiso calc R 1 . .
C C27 0.8561(2) 0.0793(3) 0.06386(16) 0.0404(7) Uani d . 1 . .
H H27A 0.9181 0.0752 0.0535 0.048 Uiso calc R 1 . .
C C28 0.7860(2) 0.0899(3) 0.00501(16) 0.0421(7) Uani d . 1 . .
C C29 0.6966(2) 0.0895(3) 0.02170(16) 0.0396(7) Uani d . 1 . .
H H29A 0.6478 0.0917 -0.0180 0.048 Uiso calc R 1 . .
C C30 0.6757(2) 0.0858(3) 0.09520(16) 0.0366(7) Uani d . 1 . .
H H30A 0.6136 0.0860 0.1055 0.044 Uiso calc R 1 . .
C C31 0.8089(3) 0.1065(3) -0.07462(17) 0.0565(9) Uani d . 1 . .
H H31A 0.7518 0.1119 -0.1088 0.085 Uiso calc R 1 . .
H H31B 0.8450 0.0337 -0.0884 0.085 Uiso calc R 1 . .
H H31C 0.8445 0.1844 -0.0780 0.085 Uiso calc R 1 . .
B B1 0.7282(2) 0.2205(3) 0.25372(17) 0.0310(7) Uani d . 1 . .

loop_
_atom_site_aniso_label
_atom_site_aniso_U_11
_atom_site_aniso_U_22
_atom_site_aniso_U_33
_atom_site_aniso_U_12
_atom_site_aniso_U_13
_atom_site_aniso_U_23
F1 0.0586(12) 0.0578(12) 0.0494(11) 0.0048(9) 0.0245(9) 0.0038(9)
F2 0.0932(14) 0.0602(13) 0.0372(10) 0.0038(11) 0.0279(10) 0.0013(9)
F3 0.0989(15) 0.0645(13) 0.0276(9) 0.0151(11) -0.0004(9) -0.0035(8)
F4 0.0577(12) 0.0556(12) 0.0390(10) 0.0108(9) -0.0050(8) -0.0072(8)
F5 0.0401(10) 0.0752(13) 0.0436(10) -0.0023(9) -0.0037(8) 0.0029(9)
F6 0.0362(10) 0.0909(16) 0.0612(12) -0.0162(10) 0.0067(9) -0.0018(11)
F7 0.0476(10) 0.0745(14) 0.0540(11) -0.0162(9) 0.0186(9) 0.0036(10)
F8 0.0486(10) 0.0449(10) 0.0351(9) -0.0025(8) 0.0099(7) 0.0056(8)
F9 0.0389(9) 0.0381(9) 0.0318(8) -0.0049(7) 0.0019(7) 0.0055(7)
F10 0.0438(9) 0.0486(11) 0.0490(10) 0.0067(8) 0.0001(8) 0.0148(9)
F11 0.0384(10) 0.0699(13) 0.0693(13) 0.0131(9) 0.0124(9) 0.0191(10)
F12 0.0383(9) 0.0670(12) 0.0489(10) 0.0020(8) 0.0157(8) 0.0106(9)
O1 0.0487(12) 0.0254(10) 0.0288(10) -0.0013(8) 0.0106(9) 0.0009(8)
N1 0.0390(13) 0.0257(12) 0.0278(12) 0.0014(10) 0.0063(10) 0.0030(9)
N2 0.0429(14) 0.0325(13) 0.0285(12) 0.0076(11) 0.0042(10) 0.0002(10)
N3 0.0342(12) 0.0260(12) 0.0259(11) 0.0017(10) 0.0034(9) -0.0004(9)
N4 0.0328(12) 0.0297(12) 0.0268(11) -0.0015(10) 0.0035(10) -0.0022(10)
N5 0.0345(12) 0.0274(12) 0.0264(11) -0.0019(10) 0.0048(10) 0.0025(10)
N6 0.0394(13) 0.0303(13) 0.0358(13) -0.0041(11) 0.0093(11) 0.0037(10)
C1 0.0423(16) 0.0252(14) 0.0301(14) 0.0004(12) 0.0120(13) 0.0027(11)
C2 0.0470(17) 0.0252(14) 0.0327(15) 0.0050(12) 0.0123(13) 0.0046(12)
C3 0.0513(19) 0.0336(16) 0.0393(17) 0.0032(14) 0.0137(15) 0.0049(13)
C4 0.077(2) 0.0359(17) 0.0316(16) 0.0048(16) 0.0229(16) 0.0015(13)
C5 0.079(2) 0.0369(17) 0.0247(15) 0.0089(16) 0.0047(15) -0.0004(13)
C6 0.055(2) 0.0323(16) 0.0348(16) 0.0096(14) 0.0015(14) 0.0001(13)
C7 0.0508(18) 0.0271(14) 0.0278(15) 0.0045(13) 0.0046(13) -0.0001(12)
C8 0.0420(17) 0.0262(14) 0.0287(15) 0.0048(12) 0.0048(13) 0.0022(11)
C9 0.0361(15) 0.0295(15) 0.0300(14) 0.0075(12) 0.0031(12) -0.0003(12)
C10 0.0351(15) 0.0313(15) 0.0364(15) 0.0041(12) 0.0058(12) -0.0057(13)
C11 0.0390(17) 0.0438(18) 0.0368(16) 0.0030(14) 0.0039(14) -0.0047(14)
C12 0.0295(15) 0.0519(19) 0.0499(18) -0.0036(14) 0.0087(14) -0.0064(16)
C13 0.0413(17) 0.0409(18) 0.0449(17) -0.0050(14) 0.0177(14) -0.0026(14)
C14 0.0415(16) 0.0318(15) 0.0334(15) 0.0030(13) 0.0119(13) -0.0027(13)
C15 0.0326(14) 0.0270(14) 0.0308(14) 0.0035(11) 0.0070(12) 0.0020(11)
C16 0.0361(15) 0.0259(14) 0.0283(13) 0.0015(12) 0.0068(12) 0.0000(12)
C17 0.0343(15) 0.0289(15) 0.0279(14) 0.0005(12) 0.0048(11) 0.0002(12)
C18 0.0321(14) 0.0274(14) 0.0289(14) -0.0048(12) -0.0003(12) -0.0009(11)
C19 0.0322(15) 0.0343(15) 0.0286(14) -0.0090(12) 0.0044(12) 0.0007(12)
C20 0.0315(15) 0.0361(16) 0.0399(16) -0.0036(12) -0.0024(13) 0.0054(13)
C21 0.0266(15) 0.0473(18) 0.0480(18) 0.0026(13) 0.0060(13) 0.0060(15)
C22 0.0314(15) 0.0451(17) 0.0409(16) -0.0057(13) 0.0107(13) 0.0018(14)
C23 0.0322(14) 0.0318(15) 0.0321(15) -0.0040(12) 0.0002(12) -0.0006(12)
C24 0.0326(14) 0.0311(15) 0.0323(14) -0.0055(12) 0.0055(12) 0.0000(12)
C25 0.0468(17) 0.0227(14) 0.0309(15) 0.0022(12) 0.0100(13) 0.0010(11)
C26 0.0440(17) 0.0296(15) 0.0369(16) 0.0037(13) 0.0046(13) -0.0011(12)
C27 0.0435(17) 0.0340(16) 0.0460(18) 0.0012(13) 0.0150(15) -0.0014(14)
C28 0.060(2) 0.0288(16) 0.0379(17) -0.0007(14) 0.0098(15) -0.0015(13)
C29 0.0547(19) 0.0323(16) 0.0309(15) 0.0002(14) 0.0007(14) 0.0005(12)
C30 0.0402(16) 0.0286(15) 0.0412(17) -0.0039(12) 0.0054(13) -0.0037(12)
C31 0.085(3) 0.049(2) 0.0384(18) -0.0006(18) 0.0210(17) 0.0022(15)
B1 0.0375(18) 0.0295(17) 0.0263(15) 0.0006(14) 0.0045(14) 0.0015(13)

loop_
_atom_type_symbol
_atom_type_description
_atom_type_scat_dispersion_real
_atom_type_scat_dispersion_imag
_atom_type_scat_source
C C 0.0033 0.0016 'International Tables Vol C Tables 4.2.6.8 and 6.1.1.4'
H H 0.0000 0.0000 'International Tables Vol C Tables 4.2.6.8 and 6.1.1.4'
B B 0.0013 0.0007 'International Tables Vol C Tables 4.2.6.8 and 6.1.1.4'
N N 0.0061 0.0033 'International Tables Vol C Tables 4.2.6.8 and 6.1.1.4'
O O 0.0106 0.0060 'International Tables Vol C Tables 4.2.6.8 and 6.1.1.4'
F F 0.0171 0.0103 'International Tables Vol C Tables 4.2.6.8 and 6.1.1.4'

loop_
_geom_angle_atom_site_label_1
_geom_angle_atom_site_label_2
_geom_angle_atom_site_label_3
_geom_angle_site_symmetry_1
_geom_angle_site_symmetry_3
_geom_angle
_geom_angle_publ_flag
C25 O1 B1 . . 112.7(2) ?
C1 N1 C8 . . 113.3(2) ?
C1 N1 B1 . . 123.1(2) ?
C8 N1 B1 . . 121.9(2) ?
C8 N2 C9 . . 116.4(2) ?
C9 N3 C16 . . 114.2(2) ?
C9 N3 B1 . . 122.5(2) ?
C16 N3 B1 . . 123.2(2) ?
C16 N4 C17 . . 116.3(2) ?
C24 N5 C17 . . 113.9(2) ?
C24 N5 B1 . . 122.9(2) ?
C17 N5 B1 . . 121.8(2) ?
C1 N6 C24 . . 116.2(2) ?
N6 C1 N1 . . 123.3(2) ?
N6 C1 C2 . . 129.2(2) ?
N1 C1 C2 . . 105.7(2) ?
C3 C2 C7 . . 119.8(3) ?
C3 C2 C1 . . 133.4(3) ?
C7 C2 C1 . . 106.8(2) ?
F1 C3 C4 . . 119.3(3) ?
F1 C3 C2 . . 120.9(3) ?
C4 C3 C2 . . 119.8(3) ?
F2 C4 C3 . . 120.5(3) ?
F2 C4 C5 . . 119.0(3) ?
C3 C4 C5 . . 120.5(3) ?
F3 C5 C6 . . 120.3(3) ?
F3 C5 C4 . . 118.7(3) ?
C6 C5 C4 . . 121.0(3) ?
F4 C6 C5 . . 118.8(3) ?
F4 C6 C7 . . 121.8(3) ?
C5 C6 C7 . . 119.4(3) ?
C6 C7 C2 . . 119.6(3) ?
C6 C7 C8 . . 133.0(3) ?
C2 C7 C8 . . 107.3(2) ?
N2 C8 N1 . . 123.4(2) ?
N2 C8 C7 . . 130.2(3) ?
N1 C8 C7 . . 105.2(2) ?
N2 C9 N3 . . 122.7(2) ?
N2 C9 C10 . . 131.2(2) ?
N3 C9 C10 . . 105.3(2) ?
C11 C10 C15 . . 119.6(3) ?
C11 C10 C9 . . 133.0(3) ?
C15 C10 C9 . . 107.4(2) ?
F5 C11 C12 . . 119.5(3) ?
F5 C11 C10 . . 120.7(3) ?
C12 C11 C10 . . 119.8(3) ?
F6 C12 C11 . . 120.1(3) ?
F6 C12 C13 . . 119.4(3) ?
C11 C12 C13 . . 120.5(3) ?
F7 C13 C14 . . 120.6(3) ?
F7 C13 C12 . . 118.6(3) ?
C14 C13 C12 . . 120.8(3) ?
F8 C14 C15 . . 121.2(2) ?
F8 C14 C13 . . 119.1(2) ?
C15 C14 C13 . . 119.6(3) ?
C14 C15 C10 . . 119.6(2) ?
C14 C15 C16 . . 133.7(2) ?
C10 C15 C16 . . 106.7(2) ?
N4 C16 N3 . . 122.0(2) ?
N4 C16 C15 . . 131.7(2) ?
N3 C16 C15 . . 105.0(2) ?
N4 C17 N5 . . 123.5(2) ?
N4 C17 C18 . . 130.1(2) ?
N5 C17 C18 . . 105.0(2) ?
C19 C18 C23 . . 119.7(2) ?
C19 C18 C17 . . 132.3(2) ?
C23 C18 C17 . . 107.6(2) ?
F9 C19 C20 . . 119.7(2) ?
F9 C19 C18 . . 120.4(2) ?
C20 C19 C18 . . 119.9(2) ?
F10 C20 C19 . . 120.4(3) ?
F10 C20 C21 . . 118.8(2) ?
C19 C20 C21 . . 120.9(3) ?
F11 C21 C22 . . 120.1(3) ?
F11 C21 C20 . . 119.2(3) ?
C22 C21 C20 . . 120.8(3) ?
F12 C22 C21 . . 119.4(3) ?
F12 C22 C23 . . 121.8(3) ?
C21 C22 C23 . . 118.8(3) ?
C22 C23 C18 . . 119.9(2) ?
C22 C23 C24 . . 132.7(3) ?
C18 C23 C24 . . 107.0(2) ?
N6 C24 N5 . . 123.0(2) ?
N6 C24 C23 . . 130.1(2) ?
N5 C24 C23 . . 105.3(2) ?
C26 C25 O1 . . 120.0(2) ?
C26 C25 C30 . . 119.6(3) ?
O1 C25 C30 . . 120.3(2) ?
C25 C26 C27 . . 120.2(3) ?
C25 C26 H26A . . 119.9 ?
C27 C26 H26A . . 119.9 ?
C26 C27 C28 . . 121.0(3) ?
C26 C27 H27A . . 119.5 ?
C28 C27 H27A . . 119.5 ?
C29 C28 C27 . . 118.0(3) ?
C29 C28 C31 . . 121.7(3) ?
C27 C28 C31 . . 120.2(3) ?
C28 C29 C30 . . 121.8(3) ?
C28 C29 H29A . . 119.1 ?
C30 C29 H29A . . 119.1 ?
C29 C30 C25 . . 119.1(3) ?
C29 C30 H30A . . 120.4 ?
C25 C30 H30A . . 120.4 ?
C28 C31 H31A . . 109.5 ?
C28 C31 H31B . . 109.5 ?
H31A C31 H31B . . 109.5 ?
C28 C31 H31C . . 109.5 ?
H31A C31 H31C . . 109.5 ?
H31B C31 H31C . . 109.5 ?
O1 B1 N3 . . 115.1(2) ?
O1 B1 N1 . . 113.5(2) ?
N3 B1 N1 . . 104.4(2) ?
O1 B1 N5 . . 115.6(2) ?
N3 B1 N5 . . 102.8(2) ?
N1 B1 N5 . . 103.9(2) ?

loop_
_geom_bond_atom_site_label_1
_geom_bond_atom_site_label_2
_geom_bond_site_symmetry_2
_geom_bond_distance
_geom_bond_publ_flag
F1 C3 . 1.343(3) ?
F2 C4 . 1.343(3) ?
F3 C5 . 1.345(3) ?
F4 C6 . 1.341(3) ?
F5 C11 . 1.349(3) ?
F6 C12 . 1.335(3) ?
F7 C13 . 1.339(3) ?
F8 C14 . 1.343(3) ?
F9 C19 . 1.344(3) ?
F10 C20 . 1.340(3) ?
F11 C21 . 1.332(3) ?
F12 C22 . 1.333(3) ?
O1 C25 . 1.394(3) ?
O1 B1 . 1.448(4) ?
N1 C1 . 1.359(3) ?
N1 C8 . 1.368(3) ?
N1 B1 . 1.493(4) ?
N2 C8 . 1.339(4) ?
N2 C9 . 1.344(3) ?
N3 C9 . 1.355(3) ?
N3 C16 . 1.361(3) ?
N3 B1 . 1.485(4) ?
N4 C16 . 1.339(3) ?
N4 C17 . 1.348(3) ?
N5 C24 . 1.362(3) ?
N5 C17 . 1.366(3) ?
N5 B1 . 1.507(4) ?
N6 C1 . 1.345(3) ?
N6 C24 . 1.349(3) ?
C1 C2 . 1.456(4) ?
C2 C3 . 1.381(4) ?
C2 C7 . 1.426(4) ?
C3 C4 . 1.366(4) ?
C4 C5 . 1.397(5) ?
C5 C6 . 1.370(4) ?
C6 C7 . 1.383(4) ?
C7 C8 . 1.454(4) ?
C9 C10 . 1.450(4) ?
C10 C11 . 1.380(4) ?
C10 C15 . 1.429(4) ?
C11 C12 . 1.373(4) ?
C12 C13 . 1.388(4) ?
C13 C14 . 1.377(4) ?
C14 C15 . 1.375(4) ?
C15 C16 . 1.457(4) ?
C17 C18 . 1.450(4) ?
C18 C19 . 1.379(4) ?
C18 C23 . 1.421(4) ?
C19 C20 . 1.367(4) ?
C20 C21 . 1.387(4) ?
C21 C22 . 1.385(4) ?
C22 C23 . 1.389(4) ?
C23 C24 . 1.457(4) ?
C25 C26 . 1.379(4) ?
C25 C30 . 1.394(4) ?
C26 C27 . 1.384(4) ?
C26 H26A . 0.9500 ?
C27 C28 . 1.392(4) ?
C27 H27A . 0.9500 ?
C28 C29 . 1.378(4) ?
C28 C31 . 1.519(4) ?
C29 C30 . 1.393(4) ?
C29 H29A . 0.9500 ?
C30 H30A . 0.9500 ?
C31 H31A . 0.9800 ?
C31 H31B . 0.9800 ?
C31 H31C . 0.9800 ?
